data_7000204
loop_
_publ_author_name
'Schofield, A. Daniel'
'Barros, Mariana Luna'
'Cushion, Michael G.'
'Schwarz, Andrew D.'
'Mountford, Philip'

_publ_section_title
;
 Sodium, magnesium and zinc complexes of mono(phenolate)
 heteroscorpionate ligands
;
_journal_issue 1
_journal_name_full 'Dalton Transactions'
_journal_page_first 85
_journal_page_last 96
_journal_paper_doi 10.1039/b813116c
_journal_year 2009
_chemical_formula_moiety 'C29 H44 Mg1 N4 O1'
_chemical_formula_sum 'C29 H44 Mg N4 O'
_chemical_formula_weight 489.00
_chemical_name_common Mg((Me2pz)2C(C6H2(tBu)2O)Bu
_chemical_name_systematic
;
Mg{(Me2pz)2C(C6H2(tBu)2O}Bu
;
_space_group_IT_number 61
_symmetry_cell_setting orthorhombic
_symmetry_space_group_name_Hall '-P 2ac 2ab'
_symmetry_space_group_name_H-M 'P b c a'
_atom_sites_solution_hydrogens geom
_atom_sites_solution_primary direct
_atom_sites_solution_secondary difmap
_cell_angle_alpha 90
_cell_angle_beta 90
_cell_angle_gamma 90
_cell_formula_units_Z 8
_cell_length_a 11.2537(2)
_cell_length_b 21.1315(5)
_cell_length_c 23.8492(5)
_cell_measurement_reflns_used 5972
_cell_measurement_temperature 150
_cell_measurement_theta_max 26.022
_cell_measurement_theta_min 5.097
_cell_volume 5671.5(2)
_diffrn_ambient_temperature 150
_diffrn_measured_fraction_theta_full 0.991
_diffrn_measured_fraction_theta_max 0.990
_diffrn_measurement_device_type Unknown
_diffrn_measurement_method /w
_diffrn_radiation_monochromator graphite
_diffrn_radiation_type 'Mo K\a'
_diffrn_radiation_wavelength 0.71073
_diffrn_reflns_av_R_equivalents 0.053
_diffrn_reflns_limit_h_max 13
_diffrn_reflns_limit_h_min -13
_diffrn_reflns_limit_k_max 26
_diffrn_reflns_limit_k_min -26
_diffrn_reflns_limit_l_max 29
_diffrn_reflns_limit_l_min -29
_diffrn_reflns_number 10777
_diffrn_reflns_theta_full 25.496
_diffrn_reflns_theta_max 26.016
_diffrn_reflns_theta_min 5.156
_diffrn_standards_number 0
_exptl_absorpt_coefficient_mu 0.090
_exptl_absorpt_correction_T_max 0.95
_exptl_absorpt_correction_T_min 0.95
_exptl_absorpt_correction_type multi-scan
_exptl_crystal_colour colorless
_exptl_crystal_density_diffrn 1.145
_exptl_crystal_description block
_exptl_crystal_F_000 2128
_exptl_crystal_size_max 0.4
_exptl_crystal_size_mid 0.3
_exptl_crystal_size_min 0.2
_refine_diff_density_max 0.50
_refine_diff_density_min -0.26
_refine_ls_extinction_method None
_refine_ls_goodness_of_fit_ref 1.0938
_refine_ls_hydrogen_treatment constr
_refine_ls_matrix_type full
_refine_ls_number_parameters 316
_refine_ls_number_reflns 3055
_refine_ls_number_restraints 0
_refine_ls_R_factor_all 0.1078
_refine_ls_R_factor_gt 0.0509
_refine_ls_shift/su_max 0.000246
_refine_ls_structure_factor_coef F
_refine_ls_weighting_details
;
Method, part 1, Chebychev polynomial, (Watkin, 1994, Prince, 1982)
[weight] = 1.0/[A~0~*T~0~(x)+A~1~*T~1~(x) ... +A~n-1~]*T~n-1~(x)]
where A~i~ are the Chebychev coefficients listed below and x= Fcalc/Fmax
Method = Robust Weighting (Prince, 1982)
W = [weight] * [1-(deltaF/6*sigmaF)^2^]^2^
A~i~ are:
1.31 1.04 0.912
;
_refine_ls_weighting_scheme calc
_refine_ls_wR_factor_all 0.0919
_refine_ls_wR_factor_gt 0.0594
_refine_ls_wR_factor_ref 0.0594
_reflns_limit_h_max 13
_reflns_limit_h_min 0
_reflns_limit_k_max 26
_reflns_limit_k_min 0
_reflns_limit_l_max 29
_reflns_limit_l_min 0
_reflns_number_gt 3055
_reflns_number_total 5521
_reflns_threshold_expression I>3.0\s(I)
_oxford_diffrn_Wilson_B_factor 2.42
_oxford_diffrn_Wilson_scale 14.88
_oxford_refine_ls_scale 0.2565(7)
_cod_data_source_file b813116c.txt
_cod_data_source_block compound_3
_cod_depositor_comments
;
The following automatic conversions were performed:
'_symmetry_cell_setting' value 'Orthorhombic' changed to 'orthorhombic'
according to '/home/saulius/struct/CIF-dictionaries/cif_core.dic'
dictionary named 'cif_core.dic' version 2.4.1 from 2010-06-29.

Automatic conversion script
Id: cif_fix_enum 1527 2010-12-29 10:47:43Z saulius 
;
_cod_original_sg_symbol_H-M 'P b c a '
_cod_original_formula_sum 'C29 H44 Mg1 N4 O1'
_cod_database_code 7000204

loop_
_symmetry_equiv_pos_as_xyz
x,y,z
-x,-y,-z
-x+1/2,y+1/2,z
x+1/2,-y+1/2,-z
x,-y+1/2,z+1/2
-x,y+1/2,-z+1/2
-x+1/2,-y,z+1/2
x+1/2,y,-z+1/2

loop_
_atom_site_label
_atom_site_type_symbol
_atom_site_fract_x
_atom_site_fract_y
_atom_site_fract_z
_atom_site_U_iso_or_equiv
_atom_site_occupancy
_atom_site_adp_type
_atom_site_refinement_flags_posn
_atom_site_refinement_flags_adp
_atom_site_refinement_flags_occupancy
_atom_site_disorder_assembly
_atom_site_disorder_group
_atom_site_attached_hydrogens
Mg1 Mg 0.77689(8) 0.65380(4) 0.43622(3) 0.0298 1.0000 Uani . . . . . .
N1 N 0.61502(18) 0.60672(10) 0.41775(8) 0.0290 1.0000 Uani . . . . . .
N2 N 0.61447(17) 0.54244(10) 0.42489(8) 0.0274 1.0000 Uani . . . . . .
N3 N 0.80485(17) 0.58308(9) 0.49922(8) 0.0267 1.0000 Uani . . . . . .
N4 N 0.78764(17) 0.52195(10) 0.48195(8) 0.0271 1.0000 Uani . . . . . .
O1 O 0.87237(16) 0.60896(8) 0.38352(7) 0.0328 1.0000 Uani . . . . . .
C1 C 0.5020(2) 0.62291(14) 0.40832(11) 0.0342 1.0000 Uani . . . . . .
C2 C 0.4297(2) 0.56915(14) 0.40930(11) 0.0356 1.0000 Uani . . . . . .
C3 C 0.5021(2) 0.51863(13) 0.41962(10) 0.0305 1.0000 Uani . . . . . .
C4 C 0.4693(3) 0.69004(15) 0.39776(13) 0.0471 1.0000 Uani . . . . . .
C5 C 0.4736(2) 0.45027(14) 0.42534(12) 0.0386 1.0000 Uani . . . . . .
C6 C 0.8680(2) 0.57853(13) 0.54683(10) 0.0293 1.0000 Uani . . . . . .
C7 C 0.8903(2) 0.51533(13) 0.55943(10) 0.0316 1.0000 Uani . . . . . .
C8 C 0.8393(2) 0.47997(13) 0.51751(10) 0.0289 1.0000 Uani . . . . . .
C9 C 0.9043(2) 0.63641(14) 0.57841(11) 0.0381 1.0000 Uani . . . . . .
C10 C 0.8373(2) 0.41069(13) 0.50773(12) 0.0369 1.0000 Uani . . . . . .
C11 C 0.7247(2) 0.50577(11) 0.42974(10) 0.0255 1.0000 Uani . . . . . .
C12 C 0.8011(2) 0.50292(11) 0.37690(10) 0.0256 1.0000 Uani . . . . . .
C13 C 0.8703(2) 0.55419(12) 0.35738(10) 0.0275 1.0000 Uani . . . . . .
C14 C 0.9408(2) 0.54408(13) 0.30805(10) 0.0293 1.0000 Uani . . . . . .
C15 C 0.9329(2) 0.48581(13) 0.28135(10) 0.0314 1.0000 Uani . . . . . .
C16 C 0.8623(2) 0.43545(12) 0.29953(10) 0.0300 1.0000 Uani . . . . . .
C17 C 0.7979(2) 0.44511(12) 0.34825(10) 0.0286 1.0000 Uani . . . . . .
C18 C 1.0206(2) 0.59675(14) 0.28459(10) 0.0346 1.0000 Uani . . . . . .
C19 C 1.1134(2) 0.61645(16) 0.32889(12) 0.0431 1.0000 Uani . . . . . .
C20 C 0.9439(3) 0.65389(15) 0.26818(13) 0.0472 1.0000 Uani . . . . . .
C21 C 1.0910(3) 0.57571(16) 0.23272(12) 0.0445 1.0000 Uani . . . . . .
C22 C 0.8535(2) 0.37475(14) 0.26439(11) 0.0358 1.0000 Uani . . . . . .
C23 C 0.7881(3) 0.32191(14) 0.29467(12) 0.0420 1.0000 Uani . . . . . .
C24 C 0.9779(3) 0.35029(15) 0.24858(15) 0.0501 1.0000 Uani . . . . . .
C25 C 0.7869(3) 0.39130(16) 0.21001(11) 0.0462 1.0000 Uani . . . . . .
C26 C 0.7839(3) 0.75242(14) 0.45304(14) 0.0498 1.0000 Uani . . . . . .
C27 C 0.8919(3) 0.78317(19) 0.4291(2) 0.0863 1.0000 Uani . . . . . .
C28 C 1.0042(3) 0.75209(18) 0.44134(16) 0.0593 1.0000 Uani . . . . . .
C29 C 1.1145(3) 0.7776(2) 0.4112(2) 0.0742 1.0000 Uani . . . . . .
H21 H 0.3418 0.5680 0.4032 0.0460 1.0000 Uiso R . . . . .
H41 H 0.5386 0.7181 0.4062 0.0595 1.0000 Uiso R . . . . .
H42 H 0.4458 0.6953 0.3576 0.0595 1.0000 Uiso R . . . . .
H43 H 0.4010 0.7020 0.4224 0.0595 1.0000 Uiso R . . . . .
H51 H 0.3863 0.4439 0.4199 0.0492 1.0000 Uiso R . . . . .
H52 H 0.4969 0.4353 0.4635 0.0492 1.0000 Uiso R . . . . .
H53 H 0.5182 0.4257 0.3963 0.0492 1.0000 Uiso R . . . . .
H71 H 0.9343 0.4989 0.5928 0.0409 1.0000 Uiso R . . . . .
H91 H 0.9513 0.6243 0.6123 0.0498 1.0000 Uiso R . . . . .
H92 H 0.9536 0.6641 0.5536 0.0498 1.0000 Uiso R . . . . .
H93 H 0.8312 0.6598 0.5902 0.0498 1.0000 Uiso R . . . . .
H101 H 0.8807 0.3886 0.5387 0.0471 1.0000 Uiso R . . . . .
H102 H 0.8763 0.4008 0.4711 0.0471 1.0000 Uiso R . . . . .
H103 H 0.7529 0.3959 0.5068 0.0471 1.0000 Uiso R . . . . .
H111 H 0.6974 0.4612 0.4357 0.0348 1.0000 Uiso R . . . . .
H151 H 0.9813 0.4794 0.2466 0.0399 1.0000 Uiso R . . . . .
H171 H 0.7479 0.4098 0.3632 0.0377 1.0000 Uiso R . . . . .
H191 H 1.1649 0.6507 0.3132 0.0574 1.0000 Uiso R . . . . .
H192 H 1.0719 0.6323 0.3632 0.0574 1.0000 Uiso R . . . . .
H193 H 1.1636 0.5791 0.3389 0.0574 1.0000 Uiso R . . . . .
H201 H 0.9964 0.6880 0.2531 0.0606 1.0000 Uiso R . . . . .
H202 H 0.9010 0.6698 0.3021 0.0606 1.0000 Uiso R . . . . .
H203 H 0.8848 0.6413 0.2389 0.0606 1.0000 Uiso R . . . . .
H211 H 1.1416 0.6115 0.2192 0.0604 1.0000 Uiso R . . . . .
H212 H 1.1427 0.5390 0.2428 0.0604 1.0000 Uiso R . . . . .
H213 H 1.0346 0.5629 0.2024 0.0604 1.0000 Uiso R . . . . .
H231 H 0.7848 0.2837 0.2700 0.0535 1.0000 Uiso R . . . . .
H232 H 0.8309 0.3112 0.3302 0.0535 1.0000 Uiso R . . . . .
H233 H 0.7055 0.3360 0.3037 0.0535 1.0000 Uiso R . . . . .
H241 H 0.9701 0.3107 0.2259 0.0692 1.0000 Uiso R . . . . .
H242 H 1.0245 0.3412 0.2834 0.0692 1.0000 Uiso R . . . . .
H243 H 1.0201 0.3832 0.2260 0.0692 1.0000 Uiso R . . . . .
H251 H 0.7791 0.3526 0.1862 0.0597 1.0000 Uiso R . . . . .
H252 H 0.8326 0.4244 0.1891 0.0597 1.0000 Uiso R . . . . .
H253 H 0.7061 0.4079 0.2194 0.0597 1.0000 Uiso R . . . . .
H261 H 0.7115 0.7766 0.4416 0.0656 1.0000 Uiso R . . . . .
H262 H 0.7908 0.7527 0.4948 0.0656 1.0000 Uiso R . . . . .
H271 H 0.8966 0.8279 0.4428 0.1202 1.0000 Uiso R . . . . .
H272 H 0.8831 0.7829 0.3874 0.1202 1.0000 Uiso R . . . . .
H281 H 1.0181 0.7573 0.4825 0.0793 1.0000 Uiso R . . . . .
H282 H 0.9952 0.7061 0.4324 0.0793 1.0000 Uiso R . . . . .
H291 H 1.1866 0.7535 0.4233 0.0948 1.0000 Uiso R . . . . .
H292 H 1.1256 0.8235 0.4201 0.0948 1.0000 Uiso R . . . . .
H293 H 1.1027 0.7723 0.3699 0.0948 1.0000 Uiso R . . . . .

loop_
_atom_site_aniso_label
_atom_site_aniso_U_11
_atom_site_aniso_U_22
_atom_site_aniso_U_33
_atom_site_aniso_U_23
_atom_site_aniso_U_13
_atom_site_aniso_U_12
Mg1 0.0294(4) 0.0270(4) 0.0330(4) 0.0000(4) 0.0007(4) 0.0001(4)
N1 0.0249(11) 0.0304(12) 0.0316(11) -0.0035(9) -0.0020(9) 0.0047(9)
N2 0.0198(10) 0.0323(12) 0.0299(10) -0.0029(9) 0.0009(8) 0.0006(9)
N3 0.0242(10) 0.0269(11) 0.0290(10) -0.0023(9) 0.0011(8) -0.0030(9)
N4 0.0219(10) 0.0308(11) 0.0286(10) -0.0014(9) 0.0026(8) 0.0005(9)
O1 0.0328(10) 0.0320(10) 0.0337(9) -0.0009(8) 0.0057(8) -0.0029(8)
C1 0.0301(14) 0.0426(16) 0.0298(13) -0.0063(11) -0.0011(11) 0.0084(13)
C2 0.0259(13) 0.0506(18) 0.0303(13) -0.0086(12) 0.0014(11) 0.0070(13)
C3 0.0212(12) 0.0445(16) 0.0257(12) -0.0052(11) 0.0034(9) -0.0020(12)
C4 0.0422(16) 0.0497(19) 0.0495(17) -0.0066(14) -0.0069(13) 0.0170(15)
C5 0.0292(13) 0.0437(16) 0.0428(15) -0.0066(13) 0.0059(12) -0.0083(12)
C6 0.0204(11) 0.0398(15) 0.0278(12) -0.0017(11) 0.0043(10) -0.0023(11)
C7 0.0238(12) 0.0418(16) 0.0293(12) 0.0046(11) 0.0001(10) 0.0034(11)
C8 0.0228(12) 0.0351(14) 0.0289(12) 0.0069(11) 0.0046(10) 0.0040(11)
C9 0.0339(14) 0.0453(17) 0.0350(14) -0.0039(12) -0.0022(11) -0.0034(13)
C10 0.0354(14) 0.0358(15) 0.0395(14) 0.0051(12) 0.0017(12) 0.0043(12)
C11 0.0196(11) 0.0264(12) 0.0305(12) -0.0003(10) -0.0006(9) 0.0000(10)
C12 0.0193(11) 0.0302(13) 0.0273(12) -0.0001(10) -0.0018(10) 0.0015(10)
C13 0.0200(11) 0.0311(13) 0.0315(13) 0.0019(11) -0.0042(10) 0.0040(11)
C14 0.0202(12) 0.0398(15) 0.0279(12) 0.0055(11) -0.0017(9) 0.0005(11)
C15 0.0215(12) 0.0455(16) 0.0273(12) -0.0019(12) 0.0026(10) 0.0023(12)
C16 0.0212(12) 0.0383(15) 0.0306(12) -0.0036(11) -0.0044(10) 0.0045(11)
C17 0.0204(11) 0.0317(13) 0.0339(13) 0.0001(11) -0.0029(10) 0.0019(11)
C18 0.0299(13) 0.0457(17) 0.0282(13) 0.0043(12) 0.0032(11) -0.0019(12)
C19 0.0321(15) 0.0585(19) 0.0387(15) 0.0009(14) 0.0029(12) -0.0126(14)
C20 0.0427(16) 0.0496(18) 0.0494(17) 0.0170(14) 0.0049(14) -0.0005(14)
C21 0.0369(15) 0.062(2) 0.0346(15) 0.0035(14) 0.0075(12) -0.0100(14)
C22 0.0241(13) 0.0428(16) 0.0406(15) -0.0162(12) 0.0003(11) -0.0012(12)
C23 0.0389(15) 0.0382(15) 0.0489(17) -0.0154(13) 0.0016(13) 0.0019(13)
C24 0.0306(15) 0.0547(19) 0.065(2) -0.0251(17) 0.0025(13) 0.0025(14)
C25 0.0369(16) 0.065(2) 0.0369(15) -0.0132(14) -0.0014(12) -0.0072(15)
C26 0.0501(17) 0.0305(15) 0.069(2) 0.0001(14) 0.0048(16) -0.0010(14)
C27 0.059(2) 0.045(2) 0.154(4) 0.020(2) 0.002(3) -0.0087(18)
C28 0.0527(19) 0.056(2) 0.069(2) 0.0053(18) -0.0067(17) -0.0117(16)
C29 0.055(2) 0.071(3) 0.097(3) 0.023(2) -0.004(2) -0.0076(19)

loop_
_atom_type_symbol
_atom_type_scat_dispersion_real
_atom_type_scat_dispersion_imag
_atom_type_scat_Cromer_Mann_a1
_atom_type_scat_Cromer_Mann_b1
_atom_type_scat_Cromer_Mann_a2
_atom_type_scat_Cromer_Mann_b2
_atom_type_scat_Cromer_Mann_a3
_atom_type_scat_Cromer_Mann_b3
_atom_type_scat_Cromer_Mann_a4
_atom_type_scat_Cromer_Mann_b4
_atom_type_scat_Cromer_Mann_c
_atom_type_scat_source
C 0.0033 0.0016 2.3100 20.8439 1.0200 10.2075 1.5886 0.5687 0.8650 51.6512 0.2156 'International Tables Vol C 4.2.6.8 and 6.1.1.4'
H 0.0000 0.0000 0.4930 10.5109 0.3229 26.1257 0.1402 3.1424 0.0408 57.7998 0.0030 'International Tables Vol C 4.2.6.8 and 6.1.1.4'
N 0.0061 0.0033 12.2126 0.0057 3.1322 9.8933 2.0125 28.9975 1.1663 0.5826 -11.5290 'International Tables Vol C 4.2.6.8 and 6.1.1.4'
O 0.0106 0.0060 3.0485 13.2771 2.2868 5.7011 1.5463 0.3239 0.8670 32.9089 0.2508 'International Tables Vol C 4.2.6.8 and 6.1.1.4'
Mg 0.0486 0.0363 5.4204 2.8275 2.1735 79.2611 1.2269 0.3808 2.3073 7.1937 0.8584 'International Tables Vol C 4.2.6.8 and 6.1.1.4'

loop_
_geom_angle_atom_site_label_1
_geom_angle_site_symmetry_1
_geom_angle_atom_site_label_2
_geom_angle_site_symmetry_2
_geom_angle_atom_site_label_3
_geom_angle_site_symmetry_3
_geom_angle
_geom_angle_publ_flag
N1 . Mg1 . N3 . 86.82(8) yes
N1 . Mg1 . O1 . 96.55(8) yes
N3 . Mg1 . O1 . 91.88(8) yes
N1 . Mg1 . C26 . 122.08(11) yes
N3 . Mg1 . C26 . 123.14(11) yes
O1 . Mg1 . C26 . 126.27(11) yes
Mg1 . N1 . N2 . 116.31(14) yes
Mg1 . N1 . C1 . 137.06(19) yes
N2 . N1 . C1 . 105.7(2) yes
N1 . N2 . C3 . 111.0(2) yes
N1 . N2 . C11 . 122.01(19) yes
C3 . N2 . C11 . 126.5(2) yes
Mg1 . N3 . N4 . 115.23(14) yes
Mg1 . N3 . C6 . 136.10(17) yes
N4 . N3 . C6 . 105.16(19) yes
N3 . N4 . C8 . 111.58(19) yes
N3 . N4 . C11 . 122.77(19) yes
C8 . N4 . C11 . 125.6(2) yes
Mg1 . O1 . C13 . 137.75(16) yes
N1 . C1 . C2 . 110.1(2) yes
N1 . C1 . C4 . 120.6(3) yes
C2 . C1 . C4 . 129.3(2) yes
C1 . C2 . C3 . 106.9(2) yes
C1 . C2 . H21 . 126.4 no
C3 . C2 . H21 . 126.7 no
N2 . C3 . C2 . 106.3(2) yes
N2 . C3 . C5 . 123.3(2) yes
C2 . C3 . C5 . 130.4(2) yes
C1 . C4 . H41 . 109.9 no
C1 . C4 . H42 . 109.5 no
H41 . C4 . H42 . 109.5 no
C1 . C4 . H43 . 109.4 no
H41 . C4 . H43 . 109.3 no
H42 . C4 . H43 . 109.3 no
C3 . C5 . H51 . 109.4 no
C3 . C5 . H52 . 109.6 no
H51 . C5 . H52 . 109.5 no
C3 . C5 . H53 . 109.5 no
H51 . C5 . H53 . 109.5 no
H52 . C5 . H53 . 109.5 no
N3 . C6 . C7 . 110.3(2) yes
N3 . C6 . C9 . 120.8(2) yes
C7 . C6 . C9 . 128.9(2) yes
C6 . C7 . C8 . 106.8(2) yes
C6 . C7 . H71 . 126.4 no
C8 . C7 . H71 . 126.7 no
C7 . C8 . N4 . 106.1(2) yes
C7 . C8 . C10 . 131.1(2) yes
N4 . C8 . C10 . 122.7(2) yes
C6 . C9 . H91 . 110.1 no
C6 . C9 . H92 . 109.5 no
H91 . C9 . H92 . 109.5 no
C6 . C9 . H93 . 108.8 no
H91 . C9 . H93 . 109.5 no
H92 . C9 . H93 . 109.5 no
C8 . C10 . H101 . 109.7 no
C8 . C10 . H102 . 109.7 no
H101 . C10 . H102 . 109.5 no
C8 . C10 . H103 . 109.0 no
H101 . C10 . H103 . 109.5 no
H102 . C10 . H103 . 109.5 no
N4 . C11 . N2 . 110.52(18) yes
N4 . C11 . C12 . 115.86(19) yes
N2 . C11 . C12 . 115.60(19) yes
N4 . C11 . H111 . 104.3 no
N2 . C11 . H111 . 104.4 no
C12 . C11 . H111 . 104.6 no
C11 . C12 . C13 . 123.5(2) yes
C11 . C12 . C17 . 115.0(2) yes
C13 . C12 . C17 . 121.5(2) yes
C12 . C13 . O1 . 121.9(2) yes
C12 . C13 . C14 . 117.4(2) yes
O1 . C13 . C14 . 120.6(2) yes
C13 . C14 . C15 . 118.2(2) yes
C13 . C14 . C18 . 120.9(2) yes
C15 . C14 . C18 . 120.9(2) yes
C14 . C15 . C16 . 124.7(2) yes
C14 . C15 . H151 . 117.6 no
C16 . C15 . H151 . 117.7 no
C15 . C16 . C17 . 116.5(2) yes
C15 . C16 . C22 . 120.2(2) yes
C17 . C16 . C22 . 123.2(2) yes
C12 . C17 . C16 . 121.6(2) yes
C12 . C17 . H171 . 119.4 no
C16 . C17 . H171 . 119.0 no
C14 . C18 . C19 . 110.0(2) yes
C14 . C18 . C20 . 109.5(2) yes
C19 . C18 . C20 . 110.1(3) yes
C14 . C18 . C21 . 112.7(2) yes
C19 . C18 . C21 . 106.3(2) yes
C20 . C18 . C21 . 108.2(2) yes
C18 . C19 . H191 . 109.4 no
C18 . C19 . H192 . 109.5 no
H191 . C19 . H192 . 109.5 no
C18 . C19 . H193 . 109.5 no
H191 . C19 . H193 . 109.5 no
H192 . C19 . H193 . 109.5 no
C18 . C20 . H201 . 109.1 no
C18 . C20 . H202 . 109.3 no
H201 . C20 . H202 . 109.5 no
C18 . C20 . H203 . 110.0 no
H201 . C20 . H203 . 109.5 no
H202 . C20 . H203 . 109.5 no
C18 . C21 . H211 . 109.6 no
C18 . C21 . H212 . 109.4 no
H211 . C21 . H212 . 109.5 no
C18 . C21 . H213 . 109.5 no
H211 . C21 . H213 . 109.5 no
H212 . C21 . H213 . 109.5 no
C16 . C22 . C23 . 112.7(2) yes
C16 . C22 . C24 . 110.9(2) yes
C23 . C22 . C24 . 108.1(2) yes
C16 . C22 . C25 . 107.6(2) yes
C23 . C22 . C25 . 109.4(2) yes
C24 . C22 . C25 . 108.2(2) yes
C22 . C23 . H231 . 109.4 no
C22 . C23 . H232 . 109.6 no
H231 . C23 . H232 . 109.5 no
C22 . C23 . H233 . 109.5 no
H231 . C23 . H233 . 109.5 no
H232 . C23 . H233 . 109.5 no
C22 . C24 . H241 . 109.4 no
C22 . C24 . H242 . 109.7 no
H241 . C24 . H242 . 109.5 no
C22 . C24 . H243 . 109.2 no
H241 . C24 . H243 . 109.5 no
H242 . C24 . H243 . 109.5 no
C22 . C25 . H251 . 109.6 no
C22 . C25 . H252 . 109.2 no
H251 . C25 . H252 . 109.5 no
C22 . C25 . H253 . 109.6 no
H251 . C25 . H253 . 109.5 no
H252 . C25 . H253 . 109.5 no
Mg1 . C26 . C27 . 112.7(3) yes
Mg1 . C26 . H261 . 114.8 no
C27 . C26 . H261 . 109.7 no
Mg1 . C26 . H262 . 101.4 no
C27 . C26 . H262 . 108.4 no
H261 . C26 . H262 . 109.5 no
C26 . C27 . C28 . 115.8(3) yes
C26 . C27 . H271 . 109.3 no
C28 . C27 . H271 . 108.4 no
C26 . C27 . H272 . 107.3 no
C28 . C27 . H272 . 106.4 no
H271 . C27 . H272 . 109.5 no
C27 . C28 . C29 . 116.9(3) yes
C27 . C28 . H281 . 106.4 no
C29 . C28 . H281 . 107.1 no
C27 . C28 . H282 . 108.0 no
C29 . C28 . H282 . 108.9 no
H281 . C28 . H282 . 109.5 no
C28 . C29 . H291 . 110.1 no
C28 . C29 . H292 . 110.0 no
H291 . C29 . H292 . 109.5 no
C28 . C29 . H293 . 108.2 no
H291 . C29 . H293 . 109.5 no
H292 . C29 . H293 . 109.5 no

loop_
_geom_bond_atom_site_label_1
_geom_bond_site_symmetry_1
_geom_bond_atom_site_label_2
_geom_bond_site_symmetry_2
_geom_bond_distance
_geom_bond_publ_flag
Mg1 . N1 . 2.122(2) yes
Mg1 . N3 . 2.142(2) yes
Mg1 . O1 . 1.9058(19) yes
Mg1 . C26 . 2.124(3) yes
N1 . N2 . 1.369(3) yes
N1 . C1 . 1.336(3) yes
N2 . C3 . 1.367(3) yes
N2 . C11 . 1.467(3) yes
N3 . N4 . 1.370(3) yes
N3 . C6 . 1.343(3) yes
N4 . C8 . 1.358(3) yes
N4 . C11 . 1.473(3) yes
O1 . C13 . 1.315(3) yes
C1 . C2 . 1.398(4) yes
C1 . C4 . 1.487(4) yes
C2 . C3 . 1.366(4) yes
C2 . H21 . 1.000 no
C3 . C5 . 1.486(4) yes
C4 . H41 . 1.000 no
C4 . H42 . 1.000 no
C4 . H43 . 1.000 no
C5 . H51 . 1.000 no
C5 . H52 . 1.000 no
C5 . H53 . 1.000 no
C6 . C7 . 1.392(4) yes
C6 . C9 . 1.493(4) yes
C7 . C8 . 1.374(4) yes
C7 . H71 . 1.000 no
C8 . C10 . 1.483(4) yes
C9 . H91 . 1.000 no
C9 . H92 . 1.000 no
C9 . H93 . 1.000 no
C10 . H101 . 1.000 no
C10 . H102 . 1.000 no
C10 . H103 . 1.000 no
C11 . C12 . 1.527(3) yes
C11 . H111 . 1.000 no
C12 . C13 . 1.413(4) yes
C12 . C17 . 1.400(3) yes
C13 . C14 . 1.435(3) yes
C14 . C15 . 1.389(4) yes
C14 . C18 . 1.535(4) yes
C15 . C16 . 1.398(4) yes
C15 . H151 . 1.000 no
C16 . C17 . 1.384(3) yes
C16 . C22 . 1.535(4) yes
C17 . H171 . 1.000 no
C18 . C19 . 1.543(4) yes
C18 . C20 . 1.535(4) yes
C18 . C21 . 1.535(4) yes
C19 . H191 . 1.000 no
C19 . H192 . 1.000 no
C19 . H193 . 1.000 no
C20 . H201 . 1.000 no
C20 . H202 . 1.000 no
C20 . H203 . 1.000 no
C21 . H211 . 1.000 no
C21 . H212 . 1.000 no
C21 . H213 . 1.000 no
C22 . C23 . 1.520(4) yes
C22 . C24 . 1.539(4) yes
C22 . C25 . 1.538(4) yes
C23 . H231 . 1.000 no
C23 . H232 . 1.000 no
C23 . H233 . 1.000 no
C24 . H241 . 1.000 no
C24 . H242 . 1.000 no
C24 . H243 . 1.000 no
C25 . H251 . 1.000 no
C25 . H252 . 1.000 no
C25 . H253 . 1.000 no
C26 . C27 . 1.491(5) yes
C26 . H261 . 1.000 no
C26 . H262 . 1.000 no
C27 . C28 . 1.453(5) yes
C27 . H271 . 1.000 no
C27 . H272 . 1.000 no
C28 . C29 . 1.533(5) yes
C28 . H281 . 1.000 no
C28 . H282 . 1.000 no
C29 . H291 . 1.000 no
C29 . H292 . 1.000 no
C29 . H293 . 1.000 no
